data_4313440
loop_
_publ_author_name
'Zheng He'
'Cheng He'
'En-Qing Gao'
'Zhe-Ming Wang'
'Xiao-Fan Yang'
'Chun-Sheng Liao'
'Chun-Hua Yan'

_publ_contact_author_address
;
State Key Lab of Rare Earth Materials Chemistry and Applications & 
PKU-HKU Joint Lab on Rare Earth Materials and Bioinorganic Chemistry, 
College of Chemistry and Molecular Engineering, 
Peking University, 
Beijing 100871, 
China
;
_publ_contact_author_email chyan@chem.pku.edu.cn
_publ_contact_author_fax 86-(10)-62754179
_publ_contact_author_name 'Prof. Chun-Hua Yan'
_publ_contact_author_phone 86-(10)-62754179
_publ_section_title
;
 Lanthanide-Transition Heterometallic Extended Structures with Novel
 Orthogonal Metalloligand as Building Block
;
_journal_name_full 'Inorganic Chemistry'
_journal_page_first 2206
_journal_page_last 2208
_journal_paper_doi 10.1021/ic026271n
_journal_volume 42
_journal_year 2003
_chemical_formula_sum 'C35 H41 Cl2 N12 Ni O15 Tb0.5'
_chemical_formula_weight 1078.87
_chemical_name_systematic
; 
 ? 
;
_space_group_IT_number 13
_symmetry_cell_setting monoclinic
_symmetry_space_group_name_Hall '-P 2yc'
_symmetry_space_group_name_H-M 'P 1 2/c 1'
_atom_sites_solution_hydrogens geom
_atom_sites_solution_primary direct
_atom_sites_solution_secondary difmap
_audit_creation_method SHELXL-97
_cell_angle_alpha 90.00
_cell_angle_beta 92.7503(18)
_cell_angle_gamma 90.00
_cell_formula_units_Z 4
_cell_length_a 13.7842(3)
_cell_length_b 12.4662(4)
_cell_length_c 30.2055(11)
_cell_measurement_reflns_used 14059
_cell_measurement_temperature 180(2)
_cell_measurement_theta_max 25.028
_cell_measurement_theta_min 3.395
_cell_volume 5184.4(3)
_computing_cell_refinement 'HKL Scalepack (Otwinowski & Minor, 1997)'
_computing_data_collection 'KappaCCD (Nonius B. V., 1998)'
_computing_data_reduction 'HKL Denzo (Otwinowski & Minor, 1997) & maXus (Mackay et al., 1998)'
_computing_molecular_graphics 'Bruker SHELXTL V5.1 (Sheldrick, 1998)'
_computing_publication_material 'SHELXL-97 (Sheldrick, 1997)'
_computing_structure_refinement 'SHELXL-97 (Sheldrick, 1997)'
_computing_structure_solution 'SHELXS-97 (Sheldrick, 1997)'
_diffrn_ambient_temperature 180(2)
_diffrn_detector_area_resol_mean 0.76
_diffrn_measured_fraction_theta_full 0.990
_diffrn_measured_fraction_theta_max 0.990
_diffrn_measurement_device_type 'NONIUS KappaCCD Diffractometer'
_diffrn_measurement_method CCD
_diffrn_radiation_monochromator graphite
_diffrn_radiation_source 'fine-focus sealed tube'
_diffrn_radiation_type MoK\a
_diffrn_radiation_wavelength 0.71073
_diffrn_reflns_av_R_equivalents 0.0463
_diffrn_reflns_av_sigmaI/netI 0.0410
_diffrn_reflns_limit_h_max 16
_diffrn_reflns_limit_h_min -16
_diffrn_reflns_limit_k_max 14
_diffrn_reflns_limit_k_min -14
_diffrn_reflns_limit_l_max 35
_diffrn_reflns_limit_l_min -35
_diffrn_reflns_number 40890
_diffrn_reflns_theta_full 25.05
_diffrn_reflns_theta_max 25.05
_diffrn_reflns_theta_min 3.42
_exptl_absorpt_coefficient_mu 1.217
_exptl_absorpt_correction_T_max 0.731
_exptl_absorpt_correction_T_min 0.670
_exptl_absorpt_correction_type empirical
_exptl_absorpt_process_details '(Blessing, 1995, 1997)'
_exptl_crystal_colour 'brownish red'
_exptl_crystal_density_diffrn 1.382
_exptl_crystal_density_method 'not measured'
_exptl_crystal_description block
_exptl_crystal_F_000 2198
_exptl_crystal_size_max 0.45
_exptl_crystal_size_mid 0.35
_exptl_crystal_size_min 0.26
_refine_diff_density_max 1.419
_refine_diff_density_min -0.792
_refine_diff_density_rms 0.125
_refine_ls_extinction_coef 0.0019(5)
_refine_ls_extinction_expression Fc^*^=kFc[1+0.001xFc^2^\l^3^/sin(2\q)]^-1/4^
_refine_ls_extinction_method SHELXL
_refine_ls_goodness_of_fit_ref 1.096
_refine_ls_hydrogen_treatment mixed
_refine_ls_matrix_type full
_refine_ls_number_parameters 613
_refine_ls_number_reflns 9089
_refine_ls_number_restraints 92
_refine_ls_restrained_S_all 1.102
_refine_ls_R_factor_all 0.1013
_refine_ls_R_factor_gt 0.0783
_refine_ls_shift/su_max 0.000
_refine_ls_shift/su_mean 0.000
_refine_ls_structure_factor_coef Fsqd
_refine_ls_weighting_details 'calc w=1/[\s^2^(Fo^2^)+(0.1276P)^2^+16.2038P] where P=(Fo^2^+2Fc^2^)/3'
_refine_ls_weighting_scheme calc
_refine_ls_wR_factor_gt 0.2200
_refine_ls_wR_factor_ref 0.2376
_reflns_number_gt 6975
_reflns_number_total 9089
_reflns_threshold_expression >2sigma(I)
_cod_data_source_file ic026271nsi20021215_043713_4.cif
_cod_data_source_block TbNi
_cod_original_sg_symbol_H-M 'P 2/c'
_cod_original_formula_sum 'C35 H41 Cl2 N12 Ni O15 Tb0.50'
_cod_database_code 4313440

loop_
_symmetry_equiv_pos_as_xyz
'x, y, z'
'-x, y, -z+1/2'
'-x, -y, -z'
'x, -y, z-1/2'

loop_
_atom_site_label
_atom_site_type_symbol
_atom_site_fract_x
_atom_site_fract_y
_atom_site_fract_z
_atom_site_U_iso_or_equiv
_atom_site_adp_type
_atom_site_occupancy
_atom_site_symmetry_multiplicity
_atom_site_calc_flag
_atom_site_refinement_flags
_atom_site_disorder_assembly
_atom_site_disorder_group
Tb1 Tb 0.5000 -0.25235(4) -0.2500 0.0511(2) Uani 1 2 d S . .
Ni1 Ni 0.86393(7) 0.19802(8) -0.02263(3) 0.0536(3) Uani 1 1 d . . .
C1 C 0.9123(6) 0.3994(7) 0.0377(3) 0.071(2) Uani 1 1 d . . .
H1A H 0.9386 0.3533 0.0593 0.085 Uiso 1 1 calc R . .
C2 C 0.9086(7) 0.5088(8) 0.0472(3) 0.075(2) Uani 1 1 d . . .
H2A H 0.9328 0.5351 0.0743 0.089 Uiso 1 1 calc R . .
C3 C 0.8695(7) 0.5749(7) 0.0164(3) 0.080(3) Uani 1 1 d . . .
H3A H 0.8650 0.6476 0.0228 0.096 Uiso 1 1 calc R . .
C4 C 0.8358(8) 0.5388(8) -0.0244(4) 0.086(3) Uani 1 1 d . . .
H4A H 0.8093 0.5861 -0.0455 0.103 Uiso 1 1 calc R . .
C5 C 0.8423(7) 0.4300(7) -0.0334(3) 0.068(2) Uani 1 1 d . . .
C6 C 0.8040(7) 0.3795(7) -0.0742(3) 0.071(2) Uani 1 1 d . . .
H6A H 0.7804 0.4192 -0.0985 0.085 Uiso 1 1 calc R . .
C7 C 0.7774(5) 0.1147(7) -0.1013(2) 0.0567(19) Uani 1 1 d . . .
C8 C 0.7403(6) 0.0408(7) -0.1364(3) 0.060(2) Uani 1 1 d . . .
C9 C 0.6945(9) 0.0783(9) -0.1747(3) 0.098(4) Uani 1 1 d . . .
H9A H 0.6845 0.1517 -0.1781 0.117 Uiso 1 1 calc R . .
C10 C 0.6634(9) 0.0107(9) -0.2079(3) 0.095(3) Uani 1 1 d . . .
H10A H 0.6344 0.0381 -0.2339 0.115 Uiso 1 1 calc R . .
C11 C 0.7164(6) -0.1357(7) -0.1649(3) 0.064(2) Uani 1 1 d . . .
H11A H 0.7235 -0.2094 -0.1615 0.077 Uiso 1 1 calc R . .
C12 C 0.7473(5) -0.0675(7) -0.1321(3) 0.062(2) Uani 1 1 d . . .
H12A H 0.7743 -0.0959 -0.1058 0.074 Uiso 1 1 calc R . .
C13 C 1.0466(7) 0.1958(8) -0.0793(3) 0.068(2) Uani 1 1 d . . .
H13A H 1.0068 0.2239 -0.1022 0.082 Uiso 1 1 calc R . .
C14 C 1.1422(8) 0.1769(8) -0.0871(3) 0.078(3) Uani 1 1 d . . .
H14A H 1.1664 0.1908 -0.1148 0.093 Uiso 1 1 calc R . .
C15 C 1.2017(7) 0.1369(7) -0.0530(3) 0.071(2) Uani 1 1 d . . .
H15A H 1.2673 0.1251 -0.0571 0.085 Uiso 1 1 calc R . .
C16 C 1.1633(6) 0.1149(6) -0.0133(3) 0.065(2) Uani 1 1 d . . .
H16A H 1.2019 0.0871 0.0101 0.078 Uiso 1 1 calc R . .
C17 C 1.0647(6) 0.1348(6) -0.0084(3) 0.0551(18) Uani 1 1 d . . .
C18 C 1.0162(5) 0.1121(6) 0.0332(2) 0.0521(17) Uani 1 1 d . . .
H18A H 1.0494 0.0862 0.0585 0.063 Uiso 1 1 calc R . .
C19 C 0.7794(6) 0.1498(7) 0.0563(2) 0.0585(19) Uani 1 1 d . . .
C20 C 0.7087(6) 0.1427(7) 0.0921(3) 0.065(2) Uani 1 1 d . . .
C21 C 0.7301(7) 0.0990(9) 0.1321(3) 0.077(3) Uani 1 1 d . . .
H21A H 0.7907 0.0680 0.1380 0.092 Uiso 1 1 calc R . .
C22 C 0.6623(7) 0.0997(10) 0.1648(3) 0.088(3) Uani 1 1 d . . .
H22A H 0.6775 0.0690 0.1923 0.105 Uiso 1 1 calc R . .
C23 C 0.5506(8) 0.1833(14) 0.1173(3) 0.114(5) Uani 1 1 d . . .
H23A H 0.4887 0.2114 0.1119 0.137 Uiso 1 1 calc R . .
C24 C 0.6154(8) 0.1826(14) 0.0845(4) 0.116(5) Uani 1 1 d . . .
H24A H 0.5967 0.2093 0.0566 0.139 Uiso 1 1 calc R . .
N1 N 0.8792(5) 0.3570(5) -0.0018(2) 0.0566(16) Uani 1 1 d . . .
N2 N 0.8053(5) 0.2752(5) -0.0744(2) 0.0585(16) Uani 1 1 d . . .
N3 N 0.7683(5) 0.2182(5) -0.1100(2) 0.0622(17) Uani 1 1 d . . .
H3B H 0.7433 0.2452 -0.1342 0.075 Uiso 0.50 1 calc PR . .
N4 N 0.6748(5) -0.0940(7) -0.2030(2) 0.0684(19) Uani 1 1 d . . .
N5 N 1.0081(5) 0.1764(5) -0.04125(19) 0.0542(15) Uani 1 1 d . . .
N6 N 0.9248(4) 0.1310(5) 0.03160(19) 0.0496(14) Uani 1 1 d . . .
N7 N 0.8691(5) 0.1183(5) 0.0676(2) 0.0540(15) Uani 1 1 d . . .
N8 N 0.5758(5) 0.1443(7) 0.1564(2) 0.072(2) Uani 1 1 d . . .
O1 O 0.8155(4) 0.0745(4) -0.06582(16) 0.0553(12) Uani 1 1 d . . .
O2 O 0.6459(4) -0.1598(6) -0.23542(19) 0.0764(17) Uani 1 1 d . . .
O3 O 0.7477(4) 0.1819(5) 0.01848(17) 0.0673(15) Uani 1 1 d . . .
O4 O 0.5100(4) 0.1446(6) 0.1870(2) 0.0804(19) Uani 1 1 d . . .
C25 C 0.2885(10) -0.3428(13) -0.2157(5) 0.129(5) Uani 1 1 d . . .
H25 H 0.2655 -0.3130 -0.2424 0.154 Uiso 1 1 calc R . .
C26 C 0.2574(17) -0.4287(18) -0.1493(5) 0.206(11) Uani 1 1 d . . .
H26A H 0.3264 -0.4192 -0.1457 0.308 Uiso 1 1 calc R . .
H26B H 0.2420 -0.5035 -0.1468 0.308 Uiso 1 1 calc R . .
H26C H 0.2260 -0.3892 -0.1268 0.308 Uiso 1 1 calc R . .
C27 C 0.1276(16) -0.393(3) -0.2012(9) 0.34(2) Uani 1 1 d . . .
H27A H 0.1125 -0.3649 -0.2303 0.505 Uiso 1 1 calc R . .
H27B H 0.0955 -0.3516 -0.1796 0.505 Uiso 1 1 calc R . .
H27C H 0.1057 -0.4665 -0.2000 0.505 Uiso 1 1 calc R . .
C28 C 0.5550(14) -0.4580(18) -0.1826(8) 0.52(5) Uani 1 1 d D . .
H28 H 0.5076 -0.4394 -0.1631 0.623 Uiso 1 1 calc R . .
C29 C 0.663(2) -0.567(3) -0.1990(9) 0.280(15) Uiso 1 1 d D . .
H29A H 0.6639 -0.5201 -0.2240 0.420 Uiso 1 1 calc R . .
H29B H 0.6676 -0.6403 -0.2088 0.420 Uiso 1 1 calc R . .
H29C H 0.7161 -0.5512 -0.1786 0.420 Uiso 1 1 calc R . .
C30 C 0.559(2) -0.602(3) -0.1383(9) 0.323(19) Uiso 1 1 d D . .
H30A H 0.4967 -0.5805 -0.1289 0.485 Uiso 1 1 calc R . .
H30B H 0.6085 -0.5803 -0.1166 0.485 Uiso 1 1 calc R . .
H30C H 0.5609 -0.6784 -0.1418 0.485 Uiso 1 1 calc R . .
N9 N 0.2240(9) -0.3899(11) -0.1926(5) 0.146(5) Uani 1 1 d . . .
N10 N 0.5763(11) -0.5539(15) -0.1781(7) 0.328(19) Uani 1 1 d D . .
O5 O 0.3743(5) -0.3326(5) -0.2073(2) 0.0722(16) Uani 1 1 d . . .
O6 O 0.5758(5) -0.3828(6) -0.2038(3) 0.099(2) Uani 1 1 d D . .
Cl1 Cl 0.1136(3) 0.3575(3) 0.14055(12) 0.1200(11) Uani 1 1 d D . .
O7 O 0.1114(10) 0.3241(13) 0.1854(3) 0.220(7) Uani 1 1 d D . .
O8 O 0.0884(12) 0.2759(8) 0.1099(4) 0.207(8) Uani 1 1 d D . .
O9 O 0.2137(6) 0.3863(9) 0.1332(4) 0.162(4) Uani 1 1 d D . .
O10 O 0.0573(8) 0.4516(9) 0.1315(4) 0.165(5) Uani 1 1 d D . .
Cl2 Cl 1.3358(8) -0.7946(7) -0.1818(2) 0.262(5) Uani 1 1 d D . .
O11 O 1.4081(17) -0.8260(18) -0.2097(8) 0.48(3) Uani 1 1 d D . .
O12 O 1.3701(18) -0.813(2) -0.1372(5) 0.566(14) Uani 1 1 d D . .
O13 O 1.2525(13) -0.8614(16) -0.1915(6) 0.292(11) Uani 1 1 d D . .
O14 O 1.311(2) -0.6856(12) -0.1857(10) 0.41(2) Uani 1 1 d D . .
C39 C 0.027(2) 0.071(3) 0.2080(10) 0.254(14) Uani 0.50 1 d PDU . .
H39 H -0.0200 0.1188 0.2168 0.305 Uiso 0.50 1 calc PR . .
C37 C 0.082(3) 0.140(4) 0.2736(16) 0.25(2) Uani 0.50 1 d PDU . .
C38 C 0.174(3) -0.004(3) 0.2532(15) 0.252(16) Uani 0.50 1 d PDU . .
H38A H 0.1919 -0.0494 0.2293 0.378 Uiso 0.50 1 calc PR . .
H38B H 0.1520 -0.0472 0.2771 0.378 Uiso 0.50 1 calc PR . .
H38C H 0.2284 0.0382 0.2634 0.378 Uiso 0.50 1 calc PR . .
O17 O 0.003(2) 0.034(3) 0.1716(9) 0.235(12) Uani 0.50 1 d PDU . .
N13 N 0.096(2) 0.066(3) 0.2377(9) 0.244(14) Uani 0.50 1 d PDU . .
N11 N 0.5991(15) 0.920(2) -0.0231(7) 0.204(7) Uiso 1 1 d . . .
C32 C 0.5866(17) 1.011(2) -0.0297(8) 0.193(9) Uiso 1 1 d . . .
C31 C 0.552(2) 1.106(2) -0.0557(9) 0.237(11) Uiso 1 1 d . . .
H31A H 0.5583 1.1695 -0.0376 0.355 Uiso 1 1 calc R . .
H31B H 0.4846 1.0965 -0.0649 0.355 Uiso 1 1 calc R . .
H31C H 0.5896 1.1143 -0.0813 0.355 Uiso 1 1 calc R . .
C34 C 0.617(2) 0.467(2) 0.0131(11) 0.169(11) Uani 0.50 1 d PDU . .
H34A H 0.6043 0.4412 -0.0165 0.254 Uiso 0.50 1 calc PR . .
H34B H 0.5641 0.4468 0.0311 0.254 Uiso 0.50 1 calc PR . .
H34C H 0.6762 0.4371 0.0253 0.254 Uiso 0.50 1 calc PR . .
N12 N 0.6244(16) 0.581(2) 0.0124(7) 0.168(9) Uani 0.50 1 d PDU . .
C35 C 0.644(2) 0.623(3) 0.0558(10) 0.182(11) Uani 0.50 1 d PDU . .
H35A H 0.6490 0.6994 0.0542 0.273 Uiso 0.50 1 calc PR . .
H35B H 0.7037 0.5934 0.0680 0.273 Uiso 0.50 1 calc PR . .
H35C H 0.5919 0.6038 0.0744 0.273 Uiso 0.50 1 calc PR . .
C36 C 0.6130(19) 0.647(3) -0.0213(10) 0.177(11) Uani 0.50 1 d PDU . .
H36A H 0.6174 0.7202 -0.0159 0.213 Uiso 0.50 1 calc PR . .
O16 O 0.5964(17) 0.615(2) -0.0600(8) 0.185(10) Uani 0.50 1 d PDU . .

loop_
_atom_site_aniso_label
_atom_site_aniso_U_11
_atom_site_aniso_U_22
_atom_site_aniso_U_33
_atom_site_aniso_U_23
_atom_site_aniso_U_13
_atom_site_aniso_U_12
Tb1 0.0550(3) 0.0547(3) 0.0436(3) 0.000 0.0035(2) 0.000
Ni1 0.0602(6) 0.0535(6) 0.0459(5) -0.0044(4) -0.0106(4) 0.0061(5)
C1 0.076(6) 0.068(6) 0.067(5) -0.012(4) -0.013(4) 0.012(4)
C2 0.077(6) 0.067(6) 0.079(6) -0.027(5) -0.002(5) 0.003(5)
C3 0.093(7) 0.043(4) 0.102(7) -0.024(5) -0.024(6) 0.009(4)
C4 0.099(7) 0.055(5) 0.100(7) 0.000(5) -0.027(6) 0.019(5)
C5 0.079(6) 0.050(5) 0.073(6) -0.003(4) -0.020(4) 0.007(4)
C6 0.093(6) 0.049(5) 0.069(5) -0.004(4) -0.019(5) 0.011(4)
C7 0.055(4) 0.065(5) 0.049(4) -0.004(4) -0.007(3) 0.001(4)
C8 0.063(5) 0.065(5) 0.052(4) -0.002(4) -0.009(4) 0.005(4)
C9 0.140(10) 0.080(7) 0.069(6) -0.012(5) -0.045(6) 0.021(7)
C10 0.134(9) 0.076(7) 0.071(6) -0.010(5) -0.043(6) -0.003(6)
C11 0.062(5) 0.066(5) 0.062(5) -0.010(4) -0.007(4) 0.001(4)
C12 0.051(4) 0.067(5) 0.065(5) 0.000(4) -0.012(4) 0.003(4)
C13 0.086(6) 0.068(5) 0.051(5) -0.009(4) -0.002(4) -0.004(5)
C14 0.094(7) 0.076(6) 0.064(6) -0.014(5) 0.018(5) -0.016(5)
C15 0.075(6) 0.061(5) 0.078(6) -0.009(5) 0.014(5) 0.001(4)
C16 0.061(5) 0.052(5) 0.082(6) -0.009(4) -0.003(4) 0.006(4)
C17 0.068(5) 0.042(4) 0.055(4) -0.003(3) 0.002(4) 0.002(3)
C18 0.060(4) 0.050(4) 0.046(4) -0.003(3) -0.005(3) 0.005(3)
C19 0.066(5) 0.062(5) 0.047(4) -0.009(4) 0.001(4) 0.005(4)
C20 0.065(5) 0.077(6) 0.055(5) -0.017(4) 0.003(4) 0.011(4)
C21 0.069(5) 0.097(7) 0.064(5) -0.002(5) 0.013(4) 0.020(5)
C22 0.073(6) 0.115(9) 0.075(6) -0.004(6) 0.011(5) 0.024(6)
C23 0.069(6) 0.211(15) 0.062(6) -0.023(8) 0.001(5) 0.035(8)
C24 0.072(6) 0.210(15) 0.065(6) -0.001(8) -0.006(5) 0.036(8)
N1 0.072(4) 0.040(3) 0.056(4) 0.000(3) -0.020(3) 0.001(3)
N2 0.071(4) 0.051(4) 0.052(4) -0.009(3) -0.012(3) 0.001(3)
N3 0.080(5) 0.055(4) 0.049(4) -0.007(3) -0.019(3) 0.004(3)
N4 0.056(4) 0.088(6) 0.060(4) -0.017(4) -0.004(3) -0.007(4)
N5 0.066(4) 0.052(4) 0.044(3) -0.007(3) -0.003(3) 0.001(3)
N6 0.059(4) 0.041(3) 0.047(3) -0.006(3) -0.006(3) 0.005(3)
N7 0.060(4) 0.054(4) 0.048(3) -0.007(3) 0.002(3) 0.010(3)
N8 0.066(4) 0.088(5) 0.062(4) -0.030(4) 0.005(3) 0.005(4)
O1 0.064(3) 0.052(3) 0.048(3) -0.001(2) -0.012(2) 0.003(2)
O2 0.062(3) 0.102(5) 0.064(3) -0.032(3) -0.006(3) -0.008(3)
O3 0.061(3) 0.090(4) 0.050(3) -0.001(3) -0.006(2) 0.015(3)
O4 0.063(3) 0.111(5) 0.069(4) -0.036(4) 0.016(3) -0.003(3)
C25 0.091(9) 0.161(14) 0.138(12) 0.060(10) 0.040(8) -0.003(9)
C26 0.29(3) 0.23(2) 0.101(12) 0.012(13) 0.075(14) -0.13(2)
C27 0.139(18) 0.60(7) 0.28(3) 0.11(4) 0.08(2) -0.10(3)
C28 0.23(3) 0.92(11) 0.42(5) 0.48(7) 0.21(3) 0.36(5)
N9 0.117(9) 0.158(12) 0.169(12) 0.016(10) 0.072(9) -0.035(8)
N10 0.092(10) 0.59(5) 0.29(2) 0.30(3) -0.042(13) 0.014(18)
O5 0.072(4) 0.076(4) 0.070(4) 0.010(3) 0.018(3) 0.000(3)
O6 0.100(5) 0.101(5) 0.100(5) 0.057(4) 0.027(4) 0.035(4)
Cl1 0.108(2) 0.145(3) 0.105(2) 0.025(2) -0.0155(18) 0.027(2)
O7 0.222(14) 0.32(2) 0.117(8) 0.101(11) 0.024(8) 0.099(14)
O8 0.296(19) 0.114(8) 0.197(13) 0.008(8) -0.136(14) -0.030(9)
O9 0.099(7) 0.183(11) 0.200(11) 0.059(9) -0.023(7) 0.011(7)
O10 0.151(9) 0.194(12) 0.150(9) 0.032(8) 0.003(7) 0.077(9)
Cl2 0.416(13) 0.229(7) 0.148(5) -0.053(5) 0.101(6) -0.178(9)
O11 0.75(6) 0.29(3) 0.45(4) -0.17(3) 0.46(5) -0.21(4)
O12 0.71(4) 0.88(5) 0.109(13) -0.12(2) 0.09(2) -0.549
O13 0.33(3) 0.29(2) 0.26(2) -0.088(18) 0.049(17) -0.15(2)
O14 0.68(6) 0.141(17) 0.42(4) -0.05(2) 0.05(4) -0.03(3)
C39 0.20(2) 0.30(3) 0.25(3) -0.02(2) -0.11(2) -0.05(2)
C37 0.14(2) 0.32(5) 0.29(4) 0.06(4) -0.09(3) -0.09(3)
C38 0.15(2) 0.35(4) 0.25(3) 0.00(3) -0.10(2) -0.08(2)
O17 0.171(19) 0.29(3) 0.23(3) -0.05(2) -0.111(19) -0.03(2)
N13 0.133(18) 0.33(4) 0.26(3) 0.00(2) -0.09(2) -0.08(2)
C34 0.155(18) 0.19(2) 0.16(2) 0.01(2) -0.024(16) 0.09(2)
N12 0.144(14) 0.21(2) 0.153(17) -0.005(18) -0.023(14) 0.073(17)
C35 0.143(19) 0.22(3) 0.17(2) -0.02(2) -0.040(18) 0.06(2)
C36 0.137(17) 0.21(2) 0.18(2) 0.05(2) -0.02(2) 0.022(18)
O16 0.146(16) 0.22(2) 0.19(2) 0.08(2) -0.008(17) 0.030(15)

loop_
_atom_type_symbol
_atom_type_description
_atom_type_scat_dispersion_real
_atom_type_scat_dispersion_imag
_atom_type_scat_source
C C 0.0033 0.0016 'International Tables Vol C Tables 4.2.6.8 and 6.1.1.4'
H H 0.0000 0.0000 'International Tables Vol C Tables 4.2.6.8 and 6.1.1.4'
N N 0.0061 0.0033 'International Tables Vol C Tables 4.2.6.8 and 6.1.1.4'
O O 0.0106 0.0060 'International Tables Vol C Tables 4.2.6.8 and 6.1.1.4'
Cl Cl 0.1484 0.1585 'International Tables Vol C Tables 4.2.6.8 and 6.1.1.4'
Ni Ni 0.3393 1.1124 'International Tables Vol C Tables 4.2.6.8 and 6.1.1.4'
Tb Tb -0.1723 4.1537 'International Tables Vol C Tables 4.2.6.8 and 6.1.1.4'

loop_
_geom_angle_atom_site_label_1
_geom_angle_atom_site_label_2
_geom_angle_atom_site_label_3
_geom_angle
_geom_angle_site_symmetry_1
_geom_angle_site_symmetry_3
_geom_angle_publ_flag
O4 Tb1 O4 109.9(4) 3_655 4 ?
O4 Tb1 O2 69.4(2) 3_655 . ?
O4 Tb1 O2 77.7(2) 4 . ?
O4 Tb1 O2 77.7(2) 3_655 2_654 ?
O4 Tb1 O2 69.4(2) 4 2_654 ?
O2 Tb1 O2 121.0(3) . 2_654 ?
O4 Tb1 O6 87.5(3) 3_655 . ?
O4 Tb1 O6 146.9(2) 4 . ?
O2 Tb1 O6 82.9(3) . . ?
O2 Tb1 O6 143.5(2) 2_654 . ?
O4 Tb1 O6 146.9(2) 3_655 2_654 ?
O4 Tb1 O6 87.5(3) 4 2_654 ?
O2 Tb1 O6 143.5(2) . 2_654 ?
O2 Tb1 O6 82.9(3) 2_654 2_654 ?
O6 Tb1 O6 92.6(4) . 2_654 ?
O4 Tb1 O5 74.5(2) 3_655 . ?
O4 Tb1 O5 137.8(2) 4 . ?
O2 Tb1 O5 137.1(2) . . ?
O2 Tb1 O5 71.0(2) 2_654 . ?
O6 Tb1 O5 73.0(2) . . ?
O6 Tb1 O5 73.9(2) 2_654 . ?
O4 Tb1 O5 137.8(2) 3_655 2_654 ?
O4 Tb1 O5 74.5(2) 4 2_654 ?
O2 Tb1 O5 71.0(2) . 2_654 ?
O2 Tb1 O5 137.1(2) 2_654 2_654 ?
O6 Tb1 O5 73.9(2) . 2_654 ?
O6 Tb1 O5 73.0(2) 2_654 2_654 ?
O5 Tb1 O5 131.3(3) . 2_654 ?
N2 Ni1 N6 175.7(2) . . ?
N2 Ni1 O3 102.8(3) . . ?
N6 Ni1 O3 77.0(2) . . ?
N2 Ni1 N1 78.9(2) . . ?
N6 Ni1 N1 96.8(2) . . ?
O3 Ni1 N1 88.9(3) . . ?
N2 Ni1 O1 76.1(2) . . ?
N6 Ni1 O1 108.2(2) . . ?
O3 Ni1 O1 93.9(2) . . ?
N1 Ni1 O1 154.9(2) . . ?
N2 Ni1 N5 101.9(3) . . ?
N6 Ni1 N5 78.5(2) . . ?
O3 Ni1 N5 155.3(2) . . ?
N1 Ni1 N5 96.8(3) . . ?
O1 Ni1 N5 90.9(2) . . ?
N1 C1 C2 123.1(8) . . ?
N1 C1 H1A 118.5 . . ?
C2 C1 H1A 118.5 . . ?
C3 C2 C1 118.5(8) . . ?
C3 C2 H2A 120.8 . . ?
C1 C2 H2A 120.8 . . ?
C2 C3 C4 122.1(8) . . ?
C2 C3 H3A 119.0 . . ?
C4 C3 H3A 119.0 . . ?
C3 C4 C5 118.3(9) . . ?
C3 C4 H4A 120.9 . . ?
C5 C4 H4A 120.9 . . ?
C4 C5 N1 121.9(8) . . ?
C4 C5 C6 124.2(8) . . ?
N1 C5 C6 113.6(7) . . ?
N2 C6 C5 115.4(8) . . ?
N2 C6 H6A 122.3 . . ?
C5 C6 H6A 122.3 . . ?
O1 C7 N3 125.7(7) . . ?
O1 C7 C8 118.3(7) . . ?
N3 C7 C8 116.0(7) . . ?
C12 C8 C9 116.6(8) . . ?
C12 C8 C7 121.9(7) . . ?
C9 C8 C7 121.5(8) . . ?
C10 C9 C8 121.6(10) . . ?
C10 C9 H9A 119.2 . . ?
C8 C9 H9A 119.2 . . ?
N4 C10 C9 119.8(9) . . ?
N4 C10 H10A 120.1 . . ?
C9 C10 H10A 120.1 . . ?
C12 C11 N4 118.8(8) . . ?
C12 C11 H11A 120.6 . . ?
N4 C11 H11A 120.6 . . ?
C11 C12 C8 122.1(8) . . ?
C11 C12 H12A 118.9 . . ?
C8 C12 H12A 118.9 . . ?
N5 C13 C14 123.5(9) . . ?
N5 C13 H13A 118.2 . . ?
C14 C13 H13A 118.2 . . ?
C13 C14 C15 118.4(9) . . ?
C13 C14 H14A 120.8 . . ?
C15 C14 H14A 120.8 . . ?
C16 C15 C14 119.3(9) . . ?
C16 C15 H15A 120.4 . . ?
C14 C15 H15A 120.4 . . ?
C15 C16 C17 118.6(8) . . ?
C15 C16 H16A 120.7 . . ?
C17 C16 H16A 120.7 . . ?
N5 C17 C16 121.8(7) . . ?
N5 C17 C18 115.7(7) . . ?
C16 C17 C18 122.5(7) . . ?
N6 C18 C17 114.7(7) . . ?
N6 C18 H18A 122.6 . . ?
C17 C18 H18A 122.6 . . ?
O3 C19 N7 127.0(7) . . ?
O3 C19 C20 117.6(7) . . ?
N7 C19 C20 115.4(7) . . ?
C21 C20 C24 117.1(9) . . ?
C21 C20 C19 123.5(7) . . ?
C24 C20 C19 119.4(9) . . ?
C20 C21 C22 120.6(9) . . ?
C20 C21 H21A 119.7 . . ?
C22 C21 H21A 119.7 . . ?
N8 C22 C21 119.7(10) . . ?
N8 C22 H22A 120.1 . . ?
C21 C22 H22A 120.1 . . ?
N8 C23 C24 119.9(10) . . ?
N8 C23 H23A 120.0 . . ?
C24 C23 H23A 120.0 . . ?
C23 C24 C20 121.0(10) . . ?
C23 C24 H24A 119.5 . . ?
C20 C24 H24A 119.5 . . ?
C1 N1 C5 116.1(7) . . ?
C1 N1 Ni1 131.1(6) . . ?
C5 N1 Ni1 112.6(5) . . ?
C6 N2 N3 121.2(7) . . ?
C6 N2 Ni1 119.3(6) . . ?
N3 N2 Ni1 119.5(5) . . ?
C7 N3 N2 108.8(6) . . ?
C7 N3 H3B 125.6 . . ?
N2 N3 H3B 125.6 . . ?
C10 N4 O2 119.9(8) . . ?
C10 N4 C11 121.0(8) . . ?
O2 N4 C11 119.2(8) . . ?
C13 N5 C17 118.4(7) . . ?
C13 N5 Ni1 129.5(6) . . ?
C17 N5 Ni1 112.0(5) . . ?
C18 N6 N7 122.5(6) . . ?
C18 N6 Ni1 118.9(5) . . ?
N7 N6 Ni1 118.1(4) . . ?
C19 N7 N6 108.2(6) . . ?
C23 N8 O4 117.8(8) . . ?
C23 N8 C22 121.5(8) . . ?
O4 N8 C22 120.5(8) . . ?
C7 O1 Ni1 109.8(5) . . ?
N4 O2 Tb1 132.0(5) . . ?
C19 O3 Ni1 109.0(5) . . ?
N8 O4 Tb1 129.6(5) . 3_655 ?
O5 C25 N9 128.7(15) . . ?
O5 C25 H25 115.7 . . ?
N9 C25 H25 115.7 . . ?
N9 C26 H26A 109.5 . . ?
N9 C26 H26B 109.5 . . ?
H26A C26 H26B 109.5 . . ?
N9 C26 H26C 109.5 . . ?
H26A C26 H26C 109.5 . . ?
H26B C26 H26C 109.5 . . ?
N9 C27 H27A 109.5 . . ?
N9 C27 H27B 109.5 . . ?
H27A C27 H27B 109.5 . . ?
N9 C27 H27C 109.5 . . ?
H27A C27 H27C 109.5 . . ?
H27B C27 H27C 109.5 . . ?
O6 C28 N10 140(2) . . ?
O6 C28 H28 110.0 . . ?
N10 C28 H28 110.0 . . ?
N10 C29 H29A 109.5 . . ?
N10 C29 H29B 109.5 . . ?
H29A C29 H29B 109.5 . . ?
N10 C29 H29C 109.5 . . ?
H29A C29 H29C 109.5 . . ?
H29B C29 H29C 109.5 . . ?
N10 C30 H30A 109.5 . . ?
N10 C30 H30B 109.5 . . ?
H30A C30 H30B 109.5 . . ?
N10 C30 H30C 109.5 . . ?
H30A C30 H30C 109.5 . . ?
H30B C30 H30C 109.5 . . ?
C25 N9 C27 127.5(19) . . ?
C25 N9 C26 116.1(15) . . ?
C27 N9 C26 115.7(15) . . ?
C28 N10 C30 118(2) . . ?
C28 N10 C29 106(2) . . ?
C30 N10 C29 122.2(17) . . ?
C25 O5 Tb1 130.5(7) . . ?
C28 O6 Tb1 139.4(11) . . ?
O8 Cl1 O7 113.6(9) . . ?
O8 Cl1 O10 110.7(7) . . ?
O7 Cl1 O10 112.8(8) . . ?
O8 Cl1 O9 106.4(9) . . ?
O7 Cl1 O9 106.4(7) . . ?
O10 Cl1 O9 106.3(7) . . ?
O11 Cl2 O14 113.4(12) . . ?
O11 Cl2 O12 108.3(15) . . ?
O14 Cl2 O12 107.5(11) . . ?
O11 Cl2 O13 107.5(11) . . ?
O14 Cl2 O13 110.9(14) . . ?
O12 Cl2 O13 109.2(11) . . ?
O17 C39 N13 141(4) . . ?
O17 C39 C37 105(3) . 2 ?
N13 C39 C37 114(3) . 2 ?
O17 C39 H39 109.5 . . ?
N13 C39 H39 109.5 . . ?
C37 C39 H39 12.1 2 . ?
N13 C37 C39 94(3) . 2 ?
N13 C38 H38A 109.5 . . ?
N13 C38 H38B 109.5 . . ?
H38A C38 H38B 109.5 . . ?
N13 C38 H38C 109.5 . . ?
H38A C38 H38C 109.5 . . ?
H38B C38 H38C 109.5 . . ?
C39 N13 C37 112(3) . . ?
C39 N13 C38 140(3) . . ?
C37 N13 C38 105.3(16) . . ?
N11 C32 C31 155(3) . . ?
C32 C31 H31A 109.5 . . ?
C32 C31 H31B 109.5 . . ?
H31A C31 H31B 109.5 . . ?
C32 C31 H31C 109.5 . . ?
H31A C31 H31C 109.5 . . ?
H31B C31 H31C 109.5 . . ?
N12 C34 H34A 109.5 . . ?
N12 C34 H34B 109.5 . . ?
H34A C34 H34B 109.5 . . ?
N12 C34 H34C 109.5 . . ?
H34A C34 H34C 109.5 . . ?
H34B C34 H34C 109.5 . . ?
C36 N12 C34 129(2) . . ?
C36 N12 C35 119(3) . . ?
C34 N12 C35 111.4(18) . . ?
N12 C35 H35A 109.5 . . ?
N12 C35 H35B 109.5 . . ?
H35A C35 H35B 109.5 . . ?
N12 C35 H35C 109.5 . . ?
H35A C35 H35C 109.5 . . ?
H35B C35 H35C 109.5 . . ?
O16 C36 N12 123(3) . . ?
O16 C36 H36A 118.7 . . ?
N12 C36 H36A 118.7 . . ?

loop_
_geom_bond_atom_site_label_1
_geom_bond_atom_site_label_2
_geom_bond_distance
_geom_bond_site_symmetry_2
_geom_bond_publ_flag
Tb1 O4 2.338(6) 3_655 ?
Tb1 O4 2.338(6) 4 ?
Tb1 O2 2.342(6) . ?
Tb1 O2 2.342(6) 2_654 ?
Tb1 O6 2.355(7) . ?
Tb1 O6 2.355(7) 2_654 ?
Tb1 O5 2.426(6) . ?
Tb1 O5 2.426(6) 2_654 ?
Ni1 N2 1.976(7) . ?
Ni1 N6 1.989(6) . ?
Ni1 O3 2.083(6) . ?
Ni1 N1 2.087(6) . ?
Ni1 O1 2.106(5) . ?
Ni1 N5 2.108(6) . ?
C1 N1 1.363(10) . ?
C1 C2 1.394(12) . ?
C1 H1A 0.9300 . ?
C2 C3 1.338(13) . ?
C2 H2A 0.9300 . ?
C3 C4 1.370(13) . ?
C3 H3A 0.9300 . ?
C4 C5 1.387(12) . ?
C4 H4A 0.9300 . ?
C5 N1 1.396(10) . ?
C5 C6 1.462(12) . ?
C6 N2 1.300(10) . ?
C6 H6A 0.9300 . ?
C7 O1 1.273(9) . ?
C7 N3 1.321(10) . ?
C7 C8 1.479(11) . ?
C8 C12 1.359(12) . ?
C8 C9 1.373(12) . ?
C9 C10 1.363(13) . ?
C9 H9A 0.9300 . ?
C10 N4 1.321(13) . ?
C10 H10A 0.9300 . ?
C11 C12 1.359(11) . ?
C11 N4 1.362(11) . ?
C11 H11A 0.9300 . ?
C12 H12A 0.9300 . ?
C13 N5 1.311(10) . ?
C13 C14 1.371(13) . ?
C13 H13A 0.9300 . ?
C14 C15 1.379(13) . ?
C14 H14A 0.9300 . ?
C15 C16 1.364(12) . ?
C15 H15A 0.9300 . ?
C16 C17 1.397(11) . ?
C16 H16A 0.9300 . ?
C17 N5 1.337(10) . ?
C17 C18 1.477(11) . ?
C18 N6 1.279(9) . ?
C18 H18A 0.9300 . ?
C19 O3 1.268(9) . ?
C19 N7 1.327(10) . ?
C19 C20 1.492(11) . ?
C20 C21 1.346(12) . ?
C20 C24 1.389(13) . ?
C21 C22 1.391(13) . ?
C21 H21A 0.9300 . ?
C22 N8 1.329(12) . ?
C22 H22A 0.9300 . ?
C23 N8 1.309(14) . ?
C23 C24 1.366(15) . ?
C23 H23A 0.9300 . ?
C24 H24A 0.9300 . ?
N2 N3 1.368(9) . ?
N3 H3B 0.8600 . ?
N4 O2 1.324(9) . ?
N6 N7 1.370(9) . ?
N8 O4 1.325(9) . ?
O4 Tb1 2.338(6) 3_655 ?
C25 O5 1.204(14) . ?
C25 N9 1.297(15) . ?
C25 H25 0.9300 . ?
C26 N9 1.45(2) . ?
C26 H26A 0.9600 . ?
C26 H26B 0.9600 . ?
C26 H26C 0.9600 . ?
C27 N9 1.34(2) . ?
C27 H27A 0.9600 . ?
C27 H27B 0.9600 . ?
C27 H27C 0.9600 . ?
C28 O6 1.177(16) . ?
C28 N10 1.237(17) . ?
C28 H28 0.9300 . ?
C29 N10 1.382(17) . ?
C29 H29A 0.9600 . ?
C29 H29B 0.9600 . ?
C29 H29C 0.9600 . ?
C30 N10 1.373(17) . ?
C30 H30A 0.9600 . ?
C30 H30B 0.9600 . ?
C30 H30C 0.9600 . ?
Cl1 O8 1.408(10) . ?
Cl1 O7 1.419(9) . ?
Cl1 O10 1.426(9) . ?
Cl1 O9 1.454(9) . ?
Cl2 O11 1.393(13) . ?
Cl2 O14 1.404(15) . ?
Cl2 O12 1.423(14) . ?
Cl2 O13 1.437(13) . ?
C39 O17 1.224(19) . ?
C39 N13 1.275(19) . ?
C39 C37 1.85(6) 2 ?
C39 H39 0.9300 . ?
C37 N13 1.441(19) . ?
C37 C39 1.85(6) 2 ?
C38 N13 1.443(19) . ?
C38 H38A 0.9600 . ?
C38 H38B 0.9600 . ?
C38 H38C 0.9600 . ?
N11 C32 1.17(3) . ?
C32 C31 1.49(3) . ?
C31 H31A 0.9600 . ?
C31 H31B 0.9600 . ?
C31 H31C 0.9600 . ?
C34 N12 1.416(19) . ?
C34 H34A 0.9600 . ?
C34 H34B 0.9600 . ?
C34 H34C 0.9600 . ?
N12 C36 1.314(19) . ?
N12 C35 1.425(18) . ?
C35 H35A 0.9600 . ?
C35 H35B 0.9600 . ?
C35 H35C 0.9600 . ?
C36 O16 1.245(19) . ?
C36 H36A 0.9300 . ?
